data_7047964
loop_
_publ_author_name
'Garc\'ia-L\'opez, V\'ictor'
'Palacios-Corella, Mario'
'Abherv\'e, Alexandre'
'Pellicer-Carre\~no, Isaac'
'Desplanches, C\'edric'
'Clemente-Le\'on, Miguel'
'Coronado, Eugenio'

_publ_section_title
;
 Spin-crossover compounds based on iron(ii) complexes of
 2,6-bis(pyrazol-1-yl)pyridine (bpp) functionalized with carboxylic acid
 and ethyl carboxylic acid.
;
_journal_issue 47
_journal_name_full 'Dalton transactions (Cambridge, England : 2003)'
_journal_page_first 16958
_journal_page_last 16968
_journal_paper_doi 10.1039/c8dt03511c
_journal_volume 47
_journal_year 2018
_chemical_formula_sum 'C30 H30 As2 F12 Fe N10 O6'
_chemical_formula_weight 1060.33
_space_group_crystal_system tetragonal
_space_group_IT_number 110
_space_group_name_Hall 'I 4bw -2c'
_space_group_name_H-M_alt 'I 41 c d'
_symmetry_space_group_name_Hall 'I 4bw -2c'
_symmetry_space_group_name_H-M 'I 41 c d'
_atom_sites_solution_hydrogens geom
_audit_creation_method SHELXL-2013
_audit_update_record
;
2018-10-01 deposited with the CCDC.
2018-11-06 downloaded from the CCDC.
;
_cell_angle_alpha 90
_cell_angle_beta 90
_cell_angle_gamma 90
_cell_formula_units_Z 8
_cell_length_a 23.3533(3)
_cell_length_b 23.3533(3)
_cell_length_c 14.3811(3)
_cell_measurement_reflns_used 5184
_cell_measurement_temperature 120(2)
_cell_measurement_theta_max 26.6850
_cell_measurement_theta_min 3.4430
_cell_volume 7843.1(2)
_computing_cell_refinement 'CrysAlisPro 1.171.38.46 (Rigaku OD, 2015)'
_computing_data_collection 'CrysAlisPro 1.171.38.46 (Rigaku OD, 2015)'
_computing_data_reduction 'CrysAlisPro 1.171.38.46 (Rigaku OD, 2015)'
_computing_molecular_graphics 'WinGX (L. J. Farrugia, 2012)'
_computing_publication_material 'WinGX (L. J. Farrugia, 2012)'
_computing_structure_refinement 'SHELXL-2013 (Sheldrick, 2013)'
_computing_structure_solution 'SIR97 (A. Altomare et al., 1999)'
_diffrn_ambient_temperature 120.05(10)
_diffrn_detector_area_resol_mean 16.0267
_diffrn_measured_fraction_theta_full 0.997
_diffrn_measured_fraction_theta_max 0.963
_diffrn_measurement_device_type 'SuperNova, Single source at offset), Sapphire3'
_diffrn_radiation_monochromator mirror
_diffrn_radiation_source 'SuperNova (Mo) X-ray Source'
_diffrn_radiation_type 'Mo K\a'
_diffrn_radiation_wavelength 0.7107
_diffrn_reflns_av_R_equivalents 0.0480
_diffrn_reflns_av_unetI/netI 0.0555
_diffrn_reflns_Laue_measured_fraction_full 0.997
_diffrn_reflns_Laue_measured_fraction_max 0.963
_diffrn_reflns_limit_h_max 30
_diffrn_reflns_limit_h_min -23
_diffrn_reflns_limit_k_max 30
_diffrn_reflns_limit_k_min -14
_diffrn_reflns_limit_l_max 18
_diffrn_reflns_limit_l_min -18
_diffrn_reflns_number 15144
_diffrn_reflns_point_group_measured_fraction_full 0.998
_diffrn_reflns_point_group_measured_fraction_max 0.921
_diffrn_reflns_theta_full 25.242
_diffrn_reflns_theta_max 27.489
_diffrn_reflns_theta_min 3.327
_exptl_absorpt_coefficient_mu 2.173
_exptl_absorpt_correction_T_max 1.00000
_exptl_absorpt_correction_T_min 0.86484
_exptl_absorpt_correction_type multi-scan
_exptl_absorpt_process_details
;
CrysAlisPro, Agilent Technologies,
Version 1.171.36.24 (release 03-12-2012 CrysAlis171 .NET)
(compiled Dec  3 2012,18:21:49)
Empirical absorption correction using spherical harmonics,
 implemented in SCALE3 ABSPACK scaling algorithm.
;
_exptl_crystal_colour orange
_exptl_crystal_density_diffrn 1.796
_exptl_crystal_description needle
_exptl_crystal_F_000 4224
_exptl_crystal_size_max 0.290
_exptl_crystal_size_mid 0.050
_exptl_crystal_size_min 0.040
_refine_diff_density_max 0.520
_refine_diff_density_min -0.563
_refine_diff_density_rms 0.079
_refine_ls_abs_structure_details
;
 Flack x determined using 1431 quotients [(I+)-(I-)]/[(I+)+(I-)]
 (Parsons and Flack (2004), Acta Cryst. A60, s61).
;
_refine_ls_abs_structure_Flack -0.018(7)
_refine_ls_extinction_method none
_refine_ls_goodness_of_fit_ref 1.046
_refine_ls_hydrogen_treatment constr
_refine_ls_matrix_type full
_refine_ls_number_parameters 276
_refine_ls_number_reflns 4151
_refine_ls_number_restraints 1
_refine_ls_restrained_S_all 1.046
_refine_ls_R_factor_all 0.0536
_refine_ls_R_factor_gt 0.0391
_refine_ls_shift/su_max 0.000
_refine_ls_shift/su_mean 0.000
_refine_ls_structure_factor_coef Fsqd
_refine_ls_weighting_details 'w=1/[\s^2^(Fo^2^)+(0.0359P)^2^+4.7591P] where P=(Fo^2^+2Fc^2^)/3'
_refine_ls_weighting_scheme calc
_refine_ls_wR_factor_gt 0.0771
_refine_ls_wR_factor_ref 0.0854
_reflns_Friedel_coverage 0.837
_reflns_Friedel_fraction_full 0.998
_reflns_Friedel_fraction_max 0.875
_reflns_number_gt 3530
_reflns_number_total 4151
_reflns_threshold_expression 'I > 2\s(I)'
_cod_data_source_file c8dt03511c2.cif
_cod_data_source_block shelx_CCDC3
_cod_depositor_comments 'Adding full bibliography for 7047960--7047970.cif.'
_cod_original_cell_volume 7843.1(3)
_cod_database_code 7047964
_shelx_space_group_comment
;
The symmetry employed for this shelxl refinement is uniquely defined
by the following loop, which should always be used as a source of
symmetry information in preference to the above space-group names.
They are only intended as comments.
;
_shelx_estimated_absorpt_t_min 0.571
_shelx_estimated_absorpt_t_max 0.918
_shelxl_version_number 2013-4

loop_
_space_group_symop_operation_xyz
'x, y, z'
'-x, -y, z'
'-y, x+1/2, z+1/4'
'y, -x+1/2, z+1/4'
'-x, y, z+1/2'
'x, -y, z+1/2'
'y+1/2, x, z+1/4'
'-y+1/2, -x, z+1/4'
'x+1/2, y+1/2, z+1/2'
'-x+1/2, -y+1/2, z+1/2'
'-y+1/2, x+1, z+3/4'
'y+1/2, -x+1, z+3/4'
'-x+1/2, y+1/2, z+1'
'x+1/2, -y+1/2, z+1'
'y+1, x+1/2, z+3/4'
'-y+1, -x+1/2, z+3/4'

loop_
_atom_site_label
_atom_site_type_symbol
_atom_site_fract_x
_atom_site_fract_y
_atom_site_fract_z
_atom_site_U_iso_or_equiv
_atom_site_adp_type
_atom_site_occupancy
_atom_site_site_symmetry_order
_atom_site_calc_flag
_atom_site_refinement_flags_posn
_atom_site_refinement_flags_adp
_atom_site_refinement_flags_occupancy
C1 C 0.4055(2) 0.0424(3) -0.0774(4) 0.0245(13) Uani 1 1 d . . .
H1 H 0.3805 0.0104 -0.0794 0.029 Uiso 1 1 calc R U .
C2 C 0.3952(3) 0.0941(3) -0.1222(4) 0.0284(14) Uani 1 1 d . . .
H2 H 0.3632 0.1032 -0.1600 0.034 Uiso 1 1 calc R U .
C3 C 0.4400(3) 0.1291(3) -0.1014(4) 0.0255(14) Uani 1 1 d . . .
H3 H 0.4452 0.1676 -0.1209 0.031 Uiso 1 1 calc R U .
C4 C 0.5261(2) 0.1119(2) 0.0015(4) 0.0163(12) Uani 1 1 d . . .
C5 C 0.5551(2) 0.1631(2) -0.0034(4) 0.0199(12) Uani 1 1 d . . .
H5 H 0.5430 0.1930 -0.0438 0.024 Uiso 1 1 calc R U .
C6 C 0.6025(2) 0.1690(2) 0.0531(4) 0.0181(12) Uani 1 1 d . . .
C7 C 0.6217(2) 0.1243(2) 0.1092(4) 0.0187(11) Uani 1 1 d . . .
H7 H 0.6549 0.1281 0.1469 0.022 Uiso 1 1 calc R U .
C8 C 0.5904(2) 0.0747(2) 0.1074(4) 0.0172(12) Uani 1 1 d . . .
C9 C 0.6454(2) 0.0077(2) 0.2119(4) 0.0210(12) Uani 1 1 d . . .
H9 H 0.6791 0.0289 0.2249 0.025 Uiso 1 1 calc R U .
C10 C 0.6319(3) -0.0460(3) 0.2443(4) 0.0267(14) Uani 1 1 d . . .
H10 H 0.6545 -0.0692 0.2843 0.032 Uiso 1 1 calc R U .
C11 C 0.5791(3) -0.0595(2) 0.2071(4) 0.0242(13) Uani 1 1 d . . .
H11 H 0.5593 -0.0944 0.2185 0.029 Uiso 1 1 calc R U .
C12 C 0.6317(2) 0.2262(2) 0.0535(4) 0.0240(13) Uani 1 1 d . . .
C13 C 0.3071(4) 0.2487(4) 0.1079(8) 0.076(3) Uani 1 1 d . . .
H13A H 0.2766 0.2753 0.1258 0.114 Uiso 1 1 calc R U .
H13B H 0.3237 0.2608 0.0485 0.114 Uiso 1 1 calc R U .
H13C H 0.3369 0.2486 0.1559 0.114 Uiso 1 1 calc R U .
C14 C 0.2827(3) 0.1895(4) 0.0979(5) 0.048(2) Uani 1 1 d . . .
C15 C 0.3212(4) 0.1418(4) 0.0722(7) 0.075(3) Uani 1 1 d . . .
H15A H 0.2993 0.1061 0.0693 0.113 Uiso 1 1 calc R U .
H15B H 0.3516 0.1382 0.1189 0.113 Uiso 1 1 calc R U .
H15C H 0.3384 0.1496 0.0112 0.113 Uiso 1 1 calc R U .
N1 N 0.45440(19) 0.04355(19) -0.0317(3) 0.0192(11) Uani 1 1 d . . .
N2 N 0.47612(18) 0.0975(2) -0.0465(3) 0.0193(10) Uani 1 1 d . . .
N3 N 0.54283(18) 0.06876(19) 0.0565(3) 0.0149(9) Uani 1 1 d . . .
N4 N 0.6009(2) 0.02413(19) 0.1578(3) 0.0174(10) Uani 1 1 d . . .
N5 N 0.5594(2) -0.01764(19) 0.1535(3) 0.0182(10) Uani 1 1 d . . .
O1 O 0.61888(18) 0.26480(16) 0.0028(3) 0.0254(9) Uani 1 1 d . . .
O2 O 0.6714(2) 0.22891(19) 0.1182(3) 0.0451(13) Uani 1 1 d . . .
H2A H 0.6870 0.2613 0.1170 0.068 Uiso 1 1 calc R U .
O3 O 0.2322(2) 0.1791(2) 0.1129(4) 0.0549(15) Uani 1 1 d . . .
F1 F 0.43630(17) 0.30146(15) 0.2084(3) 0.0494(11) Uani 1 1 d . . .
F2 F 0.44813(17) 0.22305(17) 0.0985(3) 0.0449(11) Uani 1 1 d . . .
F3 F 0.41238(17) 0.20369(16) 0.2549(3) 0.0465(11) Uani 1 1 d . . .
F4 F 0.50755(15) 0.17282(13) 0.2100(3) 0.0337(8) Uani 1 1 d . . .
F5 F 0.4958(2) 0.25087(15) 0.3193(3) 0.0476(11) Uani 1 1 d . . .
F6 F 0.53105(17) 0.27002(16) 0.1637(3) 0.0399(10) Uani 1 1 d . . .
Fe Fe 0.5000 0.0000 0.06002(9) 0.0159(2) Uani 1 2 d S T P
As As 0.47192(3) 0.23700(3) 0.20885(5) 0.02768(17) Uani 1 1 d . . .

loop_
_atom_site_aniso_label
_atom_site_aniso_U_11
_atom_site_aniso_U_22
_atom_site_aniso_U_33
_atom_site_aniso_U_23
_atom_site_aniso_U_13
_atom_site_aniso_U_12
C1 0.020(3) 0.030(3) 0.023(3) 0.000(3) -0.005(3) -0.009(3)
C2 0.023(3) 0.032(4) 0.029(3) 0.004(3) -0.011(3) -0.006(3)
C3 0.024(3) 0.026(4) 0.026(3) 0.006(3) -0.005(3) -0.003(3)
C4 0.019(3) 0.014(3) 0.016(2) 0.000(2) -0.003(2) -0.004(2)
C5 0.021(3) 0.019(3) 0.020(3) 0.005(2) -0.002(2) -0.003(2)
C6 0.014(3) 0.019(3) 0.021(3) -0.004(2) 0.003(2) -0.004(2)
C7 0.015(3) 0.021(3) 0.021(3) -0.001(3) -0.003(2) -0.005(2)
C8 0.020(3) 0.014(3) 0.018(2) 0.004(2) 0.000(2) 0.001(2)
C9 0.021(3) 0.018(3) 0.023(3) -0.001(3) -0.006(3) 0.000(2)
C10 0.035(4) 0.017(3) 0.028(3) 0.003(3) -0.009(3) 0.001(3)
C11 0.037(4) 0.012(3) 0.024(3) -0.002(3) 0.005(3) -0.004(2)
C12 0.022(3) 0.021(3) 0.029(3) 0.001(3) -0.002(3) -0.004(2)
C13 0.052(6) 0.068(6) 0.108(8) 0.014(6) -0.016(6) 0.018(5)
C14 0.036(4) 0.065(5) 0.042(4) 0.016(4) -0.012(4) -0.001(4)
C15 0.064(6) 0.082(7) 0.080(7) -0.015(6) 0.001(5) 0.032(5)
N1 0.022(2) 0.016(2) 0.020(2) 0.001(2) 0.000(2) -0.006(2)
N2 0.017(2) 0.021(3) 0.020(2) 0.004(2) -0.003(2) -0.0038(19)
N3 0.014(2) 0.015(2) 0.015(2) 0.002(2) 0.002(2) -0.0033(18)
N4 0.018(3) 0.016(2) 0.018(2) -0.001(2) -0.002(2) -0.004(2)
N5 0.019(3) 0.015(2) 0.021(2) 0.002(2) -0.001(2) -0.0042(19)
O1 0.031(2) 0.015(2) 0.030(2) 0.0058(18) -0.0032(19) -0.0048(18)
O2 0.044(3) 0.030(3) 0.061(3) 0.013(2) -0.030(3) -0.019(2)
O3 0.051(4) 0.042(3) 0.072(4) -0.001(3) -0.009(3) 0.020(3)
F1 0.062(3) 0.028(2) 0.058(2) 0.006(2) 0.022(3) 0.016(2)
F2 0.045(3) 0.054(3) 0.035(2) -0.003(2) -0.005(2) 0.013(2)
F3 0.045(2) 0.040(2) 0.054(2) 0.005(2) 0.019(2) -0.004(2)
F4 0.040(2) 0.0213(17) 0.0397(18) 0.001(2) -0.0025(19) 0.0043(16)
F5 0.072(3) 0.038(3) 0.033(2) -0.0068(19) 0.004(2) -0.006(2)
F6 0.048(3) 0.026(2) 0.045(2) 0.0017(17) 0.0165(19) -0.0049(18)
Fe 0.0170(6) 0.0143(6) 0.0164(4) 0.000 0.000 -0.0047(5)
As 0.0363(4) 0.0182(3) 0.0286(3) 0.0018(3) 0.0075(3) 0.0010(3)

loop_
_atom_type_symbol
_atom_type_description
_atom_type_scat_dispersion_real
_atom_type_scat_dispersion_imag
_atom_type_scat_source
C C 0.0033 0.0016 'International Tables Vol C Tables 4.2.6.8 and 6.1.1.4'
H H 0.0000 0.0000 'International Tables Vol C Tables 4.2.6.8 and 6.1.1.4'
N N 0.0061 0.0033 'International Tables Vol C Tables 4.2.6.8 and 6.1.1.4'
O O 0.0106 0.0060 'International Tables Vol C Tables 4.2.6.8 and 6.1.1.4'
F F 0.0171 0.0103 'International Tables Vol C Tables 4.2.6.8 and 6.1.1.4'
Fe Fe 0.3463 0.8444 'International Tables Vol C Tables 4.2.6.8 and 6.1.1.4'
As As 0.0499 2.0058 'International Tables Vol C Tables 4.2.6.8 and 6.1.1.4'

loop_
_geom_angle_atom_site_label_1
_geom_angle_atom_site_label_2
_geom_angle_atom_site_label_3
_geom_angle
_geom_angle_site_symmetry_1
_geom_angle_site_symmetry_3
N1 C1 C2 111.4(5) . .
C3 C2 C1 106.6(5) . .
C2 C3 N2 106.1(5) . .
N3 C4 C5 122.8(5) . .
N3 C4 N2 110.7(4) . .
C5 C4 N2 126.5(5) . .
C4 C5 C6 116.8(5) . .
C5 C6 C7 121.7(5) . .
C5 C6 C12 117.1(5) . .
C7 C6 C12 121.3(5) . .
C8 C7 C6 116.8(5) . .
N3 C8 C7 122.7(5) . .
N3 C8 N4 109.9(5) . .
C7 C8 N4 127.4(5) . .
N4 C9 C10 106.2(5) . .
C9 C10 C11 106.4(5) . .
N5 C11 C10 111.4(5) . .
O1 C12 O2 124.8(5) . .
O1 C12 C6 123.7(5) . .
O2 C12 C6 111.4(5) . .
O3 C14 C15 118.8(8) . .
O3 C14 C13 122.1(8) . .
C15 C14 C13 119.1(8) . .
C1 N1 N2 105.1(5) . .
C1 N1 Fe 142.1(4) . .
N2 N1 Fe 112.1(3) . .
C3 N2 N1 110.8(5) . .
C3 N2 C4 132.0(5) . .
N1 N2 C4 116.9(4) . .
C8 N3 C4 119.2(4) . .
C8 N3 Fe 120.8(4) . .
C4 N3 Fe 120.1(4) . .
C9 N4 N5 111.4(4) . .
C9 N4 C8 131.9(5) . .
N5 N4 C8 116.7(4) . .
C11 N5 N4 104.6(4) . .
C11 N5 Fe 142.4(4) . .
N4 N5 Fe 112.1(3) . .
N3 Fe N3 176.9(3) 2_655 .
N3 Fe N5 102.26(19) 2_655 .
N3 Fe N5 79.88(18) . .
N3 Fe N5 79.87(18) 2_655 2_655
N3 Fe N5 102.27(19) . 2_655
N5 Fe N5 94.2(3) . 2_655
N3 Fe N1 80.23(18) 2_655 2_655
N3 Fe N1 97.69(18) . 2_655
N5 Fe N1 88.22(18) . 2_655
N5 Fe N1 160.01(18) 2_655 2_655
N3 Fe N1 97.69(18) 2_655 .
N3 Fe N1 80.23(18) . .
N5 Fe N1 160.02(18) . .
N5 Fe N1 88.22(18) 2_655 .
N1 Fe N1 96.3(3) 2_655 .
F6 As F2 89.8(2) . .
F6 As F4 90.35(17) . .
F2 As F4 90.01(18) . .
F6 As F5 90.2(2) . .
F2 As F5 179.9(2) . .
F4 As F5 89.89(18) . .
F6 As F1 89.68(18) . .
F2 As F1 90.4(2) . .
F4 As F1 179.6(2) . .
F5 As F1 89.7(2) . .
F6 As F3 179.8(2) . .
F2 As F3 90.5(2) . .
F4 As F3 89.61(18) . .
F5 As F3 89.6(2) . .
F1 As F3 90.36(18) . .

loop_
_geom_bond_atom_site_label_1
_geom_bond_atom_site_label_2
_geom_bond_distance
_geom_bond_site_symmetry_2
C1 N1 1.317(7) .
C1 C2 1.388(8) .
C2 C3 1.361(8) .
C3 N2 1.369(7) .
C4 N3 1.339(7) .
C4 C5 1.375(7) .
C4 N2 1.398(7) .
C5 C6 1.381(7) .
C6 C7 1.393(7) .
C6 C12 1.499(7) .
C7 C8 1.372(7) .
C8 N3 1.338(7) .
C8 N4 1.406(7) .
C9 N4 1.353(7) .
C9 C10 1.372(8) .
C10 C11 1.382(8) .
C11 N5 1.327(7) .
C12 O1 1.197(6) .
C12 O2 1.316(7) .
C13 C14 1.502(12) .
C14 O3 1.223(9) .
C14 C15 1.478(11) .
N1 N2 1.375(6) .
N1 Fe 1.977(5) .
N3 Fe 1.892(4) .
N4 N5 1.377(6) .
N5 Fe 1.975(5) .
F1 As 1.720(3) .
F2 As 1.713(4) .
F3 As 1.725(4) .
F4 As 1.714(3) .
F5 As 1.715(4) .
F6 As 1.710(4) .
Fe N3 1.892(4) 2_655
Fe N5 1.975(5) 2_655
Fe N1 1.977(5) 2_655
